data_1528464
loop_
_publ_author_name
'Eisenmann, B.'
'Schaefer, H.'

_publ_section_title
;
 Zintl-Phasen mit komplexen Anionen: Sr3 Si2 As4 und Sr3 Ge2 As4
;
_journal_name_full 'Angewandte Chemie (German Edition)'
_journal_page_first 480
_journal_page_last 481
_journal_volume 92
_journal_year 1980
_chemical_formula_sum 'As4 Ca3 Si2'
_chemical_name_systematic 'Ca3 (Si2 As4)'
_space_group_IT_number 14
_symmetry_space_group_name_Hall '-P 2ybc'
_symmetry_space_group_name_H-M 'P 1 21/c 1'
_cell_angle_alpha 90
_cell_angle_beta 111.66
_cell_angle_gamma 90
_cell_formula_units_Z 4
_cell_length_a 7.303
_cell_length_b 17.73
_cell_length_c 7.155
_cell_volume 861.029
_citation_journal_id_ASTM ANCEAD
_cod_data_source_file Eisenmann_ANCEAD_1980_80.cif
_cod_data_source_block As4Ca3Si2
_cod_original_cell_volume 861.0292
_cod_database_code 1528464

loop_
_symmetry_equiv_pos_as_xyz
x,y,z
-x,y+1/2,-z+1/2
-x,-y,-z
x,-y-1/2,z-1/2

loop_
_atom_site_label
_atom_site_type_symbol
_atom_site_fract_x
_atom_site_fract_y
_atom_site_fract_z
_atom_site_occupancy
_atom_site_U_iso_or_equiv
Si2 Si+3 0.787 0.3701 0.4706 1 0.0
As3 As-3 0.0082 0.9383 0.752 1 0.0
Si1 Si+3 0.3164 0.7405 0.4198 1 0.0
Ca2 Ca+2 0.2612 0.9409 0.5042 1 0.0
Ca3 Ca+2 0.7826 0.8162 0.4863 1 0.0
As4 As-3 0.4981 0.9313 0.2422 1 0.0
Ca1 Ca+2 0.7438 0.9395 0.9877 1 0.0
As1 As-3 0.5042 0.8027 0.7291 1 0.0
As2 As-3 0.039 0.6872 0.7215 1 0.0
